data_4302930
loop_
_publ_author_name
'Scott D. Bunge'
'Jeffrey A. Bertke'
'Travis L. Cleland'

_publ_contact_author_address
;Kent State University
Chemistry Department
PO Box 5190
Kent, OH 44242, USA
;
_publ_contact_author_email sbunge@kent.edu
_publ_contact_author_fax '330 672 3816'
_publ_contact_author_name 'Scott D. Bunge'
_publ_contact_author_phone '330 672 9445'
_publ_section_title
;
Synthesis, Structure, and Reactivity of Low-Coordinate
1,1,3,3-Tetraethylguanidinate Complexes
;
_journal_name_full 'Inorganic Chemistry'
_journal_page_first 8037
_journal_page_last 8043
_journal_paper_doi 10.1021/ic9007153
_journal_volume 48
_journal_year 2009
_chemical_formula_sum 'C30 H76 Fe2 N8 Si4'
_chemical_formula_weight 773.05
_chemical_name_common '(3) [Fe(m-TEG){N(Si(CH3)3)2}]2'
_chemical_name_systematic
; 
 ? 
;
_space_group_IT_number 2
_symmetry_cell_setting triclinic
_symmetry_space_group_name_Hall '-P 1'
_symmetry_space_group_name_H-M 'P -1'
_atom_sites_solution_hydrogens geom
_atom_sites_solution_primary direct
_atom_sites_solution_secondary difmap
_audit_creation_method SHELXL-97
_cell_angle_alpha 87.1550(10)
_cell_angle_beta 80.3400(10)
_cell_angle_gamma 75.6160(10)
_cell_formula_units_Z 2
_cell_length_a 8.8516(5)
_cell_length_b 12.5142(7)
_cell_length_c 21.0375(11)
_cell_measurement_reflns_used 7794
_cell_measurement_temperature 160(2)
_cell_measurement_theta_max 30.79
_cell_measurement_theta_min 2.41
_cell_volume 2225.2(2)
_computing_cell_refinement 'Bruker SMART'
_computing_data_collection 'Bruker SMART'
_computing_data_reduction 'Bruker SAINT'
_computing_molecular_graphics 'Bruker SHELXTL'
_computing_publication_material 'Bruker SHELXTL'
_computing_structure_refinement 'SHELXL-97 (Sheldrick, 2008)'
_computing_structure_solution 'SHELXS-97 (Sheldrick, 2008)'
_diffrn_ambient_temperature 160(2)
_diffrn_measured_fraction_theta_full 0.996
_diffrn_measured_fraction_theta_max 0.996
_diffrn_measurement_device_type 'CCD area detector'
_diffrn_measurement_method 'phi and omega scans'
_diffrn_radiation_monochromator graphite
_diffrn_radiation_source 'fine-focus sealed tube'
_diffrn_radiation_type MoK\a
_diffrn_radiation_wavelength 0.71073
_diffrn_reflns_av_R_equivalents 0.0190
_diffrn_reflns_av_sigmaI/netI 0.0267
_diffrn_reflns_limit_h_max 10
_diffrn_reflns_limit_h_min -10
_diffrn_reflns_limit_k_max 15
_diffrn_reflns_limit_k_min -15
_diffrn_reflns_limit_l_max 25
_diffrn_reflns_limit_l_min -25
_diffrn_reflns_number 18481
_diffrn_reflns_theta_full 25.50
_diffrn_reflns_theta_max 25.50
_diffrn_reflns_theta_min 0.98
_exptl_absorpt_coefficient_mu 0.788
_exptl_absorpt_correction_T_max 0.8909
_exptl_absorpt_correction_T_min 0.7434
_exptl_absorpt_correction_type multi-scan
_exptl_absorpt_process_details SADABS
_exptl_crystal_colour yellow
_exptl_crystal_density_diffrn 1.154
_exptl_crystal_density_meas ?
_exptl_crystal_density_method .
_exptl_crystal_description irregular
_exptl_crystal_F_000 840
_exptl_crystal_size_max 0.40
_exptl_crystal_size_mid 0.29
_exptl_crystal_size_min 0.15
_refine_diff_density_max 2.976
_refine_diff_density_min -1.069
_refine_diff_density_rms 0.079
_refine_ls_extinction_method none
_refine_ls_goodness_of_fit_ref 1.079
_refine_ls_hydrogen_treatment constr
_refine_ls_matrix_type full
_refine_ls_number_parameters 417
_refine_ls_number_reflns 8250
_refine_ls_number_restraints 0
_refine_ls_restrained_S_all 1.079
_refine_ls_R_factor_all 0.0553
_refine_ls_R_factor_gt 0.0438
_refine_ls_shift/su_max 0.001
_refine_ls_shift/su_mean 0.000
_refine_ls_structure_factor_coef Fsqd
_refine_ls_weighting_details 'calc w=1/[\s^2^(Fo^2^)+(0.0616P)^2^+3.4885P] where P=(Fo^2^+2Fc^2^)/3'
_refine_ls_weighting_scheme calc
_refine_ls_wR_factor_gt 0.1163
_refine_ls_wR_factor_ref 0.1243
_reflns_number_gt 6840
_reflns_number_total 8250
_reflns_threshold_expression >2sigma(I)
_cod_data_source_file ic9007153_si_002_3.cif
_cod_data_source_block jab001_0m
_cod_depositor_comments
;
The following automatic conversions were performed:
'_symmetry_cell_setting' value 'Triclinic' changed to 'triclinic'
according to '/home/saulius/struct/CIF-dictionaries/cif_core.dic'
dictionary named 'cif_core.dic' version 2.4.1 from
2010-06-29.

'_exptl_absorpt_correction_type' value 'MULTI-SCAN' changed
to 'multi-scan' according to
'/home/saulius/struct/CIF-dictionaries/cif_core.dic' dictionary named
'cif_core.dic' version 2.4.1 from 2010-06-29.

Automatic conversion script
Id: cif_fix_enum 1527 2010-12-29 10:47:43Z saulius 
;
_cod_database_code 4302930

loop_
_symmetry_equiv_pos_as_xyz
'x, y, z'
'-x, -y, -z'

loop_
_atom_site_label
_atom_site_type_symbol
_atom_site_fract_x
_atom_site_fract_y
_atom_site_fract_z
_atom_site_U_iso_or_equiv
_atom_site_adp_type
_atom_site_occupancy
_atom_site_symmetry_multiplicity
_atom_site_calc_flag
_atom_site_refinement_flags
_atom_site_disorder_assembly
_atom_site_disorder_group
Fe1 Fe 0.23403(5) 0.63752(3) 0.280564(19) 0.01613(11) Uani 1 1 d . . .
Fe2 Fe 0.18768(5) 0.82644(3) 0.217163(18) 0.01479(11) Uani 1 1 d . . .
N1 N 0.2113(3) 0.78888(19) 0.30694(11) 0.0193(5) Uani 1 1 d . . .
N2 N 0.1565(4) 0.8082(2) 0.42064(12) 0.0300(6) Uani 1 1 d . . .
N3 N 0.3003(4) 0.9185(2) 0.35804(14) 0.0361(7) Uani 1 1 d . . .
N4 N 0.2197(3) 0.6735(2) 0.18981(11) 0.0198(5) Uani 1 1 d . . .
N5 N 0.3280(3) 0.5176(2) 0.12198(12) 0.0208(5) Uani 1 1 d . . .
N6 N 0.1431(3) 0.6672(2) 0.08881(12) 0.0220(5) Uani 1 1 d . . .
N7 N 0.1490(3) 0.96608(19) 0.17192(11) 0.0152(5) Uani 1 1 d . . .
N8 N 0.2602(3) 0.50020(19) 0.32834(11) 0.0182(5) Uani 1 1 d . . .
Si1 Si 0.28694(9) 0.98165(6) 0.10667(4) 0.01677(17) Uani 1 1 d . . .
Si2 Si -0.02166(9) 1.06375(7) 0.19741(4) 0.01812(18) Uani 1 1 d . . .
Si3 Si 0.11046(11) 0.43452(7) 0.33249(4) 0.0238(2) Uani 1 1 d . . .
Si4 Si 0.42799(10) 0.45526(7) 0.36225(4) 0.02302(19) Uani 1 1 d . . .
C1 C 0.2230(4) 0.8359(2) 0.35874(15) 0.0249(7) Uani 1 1 d . . .
C2 C 0.2569(5) 0.7845(3) 0.47158(15) 0.0377(9) Uani 1 1 d . . .
H2A H 0.3532 0.8114 0.4571 0.045 Uiso 1 1 calc R . .
H2B H 0.2903 0.7035 0.4776 0.045 Uiso 1 1 calc R . .
C3 C 0.1754(6) 0.8368(4) 0.53608(18) 0.0546(12) Uani 1 1 d . . .
H3A H 0.1488 0.9173 0.5313 0.082 Uiso 1 1 calc R . .
H3B H 0.2465 0.8149 0.5680 0.082 Uiso 1 1 calc R . .
H3C H 0.0786 0.8118 0.5505 0.082 Uiso 1 1 calc R . .
C4 C 0.0409(5) 0.7413(3) 0.42640(15) 0.0341(8) Uani 1 1 d . . .
H4A H 0.0162 0.7200 0.4722 0.041 Uiso 1 1 calc R . .
H4B H 0.0888 0.6728 0.4015 0.041 Uiso 1 1 calc R . .
C5 C -0.1112(5) 0.7986(3) 0.4030(2) 0.0436(9) Uani 1 1 d . . .
H5A H -0.1509 0.8720 0.4222 0.065 Uiso 1 1 calc R . .
H5B H -0.1897 0.7552 0.4157 0.065 Uiso 1 1 calc R . .
H5C H -0.0917 0.8057 0.3559 0.065 Uiso 1 1 calc R . .
C6 C 0.2463(5) 1.0097(3) 0.4047(2) 0.0446(10) Uani 1 1 d . . .
H6A H 0.1646 0.9920 0.4390 0.054 Uiso 1 1 calc R . .
H6B H 0.1969 1.0777 0.3824 0.054 Uiso 1 1 calc R . .
C7 C 0.3791(7) 1.0312(4) 0.4356(2) 0.0650(15) Uani 1 1 d . . .
H7A H 0.4214 0.9668 0.4615 0.097 Uiso 1 1 calc R . .
H7B H 0.3384 1.0960 0.4633 0.097 Uiso 1 1 calc R . .
H7C H 0.4634 1.0445 0.4018 0.097 Uiso 1 1 calc R . .
C8 C 0.3965(5) 0.9431(3) 0.29865(18) 0.0430(10) Uani 1 1 d . . .
H8A H 0.4201 1.0155 0.3028 0.052 Uiso 1 1 calc R . .
H8B H 0.3353 0.9490 0.2628 0.052 Uiso 1 1 calc R . .
C9 C 0.5487(6) 0.8576(5) 0.2824(2) 0.0673(15) Uani 1 1 d . . .
H9A H 0.6085 0.8496 0.3183 0.101 Uiso 1 1 calc R . .
H9B H 0.6110 0.8804 0.2434 0.101 Uiso 1 1 calc R . .
H9C H 0.5263 0.7869 0.2748 0.101 Uiso 1 1 calc R . .
C10 C 0.2290(4) 0.6224(2) 0.13665(14) 0.0191(6) Uani 1 1 d . . .
C11 C 0.2566(4) 0.4315(3) 0.10340(15) 0.0257(7) Uani 1 1 d . . .
H11A H 0.1519 0.4670 0.0915 0.031 Uiso 1 1 calc R . .
H11B H 0.2398 0.3827 0.1410 0.031 Uiso 1 1 calc R . .
C12 C 0.3577(4) 0.3615(3) 0.04704(17) 0.0344(8) Uani 1 1 d . . .
H12A H 0.3736 0.4091 0.0094 0.052 Uiso 1 1 calc R . .
H12B H 0.3040 0.3065 0.0367 0.052 Uiso 1 1 calc R . .
H12C H 0.4603 0.3241 0.0589 0.052 Uiso 1 1 calc R . .
C13 C 0.4538(4) 0.4741(3) 0.16090(15) 0.0248(7) Uani 1 1 d . . .
H13A H 0.5035 0.3962 0.1492 0.030 Uiso 1 1 calc R . .
H13B H 0.4058 0.4757 0.2070 0.030 Uiso 1 1 calc R . .
C14 C 0.5807(4) 0.5381(3) 0.15203(17) 0.0316(8) Uani 1 1 d . . .
H14A H 0.6242 0.5411 0.1061 0.047 Uiso 1 1 calc R . .
H14B H 0.6653 0.5014 0.1761 0.047 Uiso 1 1 calc R . .
H14C H 0.5347 0.6133 0.1681 0.047 Uiso 1 1 calc R . .
C15 C 0.2002(4) 0.6433(3) 0.01991(15) 0.0316(8) Uani 1 1 d . . .
H15A H 0.2974 0.5828 0.0163 0.038 Uiso 1 1 calc R . .
H15B H 0.2303 0.7094 -0.0009 0.038 Uiso 1 1 calc R . .
C16 C 0.0879(9) 0.6115(7) -0.0179(3) 0.108(3) Uani 1 1 d . . .
H16A H 0.0834 0.5350 -0.0076 0.161 Uiso 1 1 calc R . .
H16B H 0.1250 0.6185 -0.0641 0.161 Uiso 1 1 calc R . .
H16C H -0.0177 0.6603 -0.0065 0.161 Uiso 1 1 calc R . .
C17 C 0.0013(4) 0.7563(3) 0.10356(15) 0.0246(7) Uani 1 1 d . . .
H17A H 0.0157 0.8019 0.1381 0.030 Uiso 1 1 calc R . .
H17B H -0.0110 0.8038 0.0648 0.030 Uiso 1 1 calc R . .
C18 C -0.1397(6) 0.7205(6) 0.1234(6) 0.190(6) Uani 1 1 d . . .
H18A H -0.1643 0.6852 0.0872 0.285 Uiso 1 1 calc R . .
H18B H -0.2269 0.7842 0.1377 0.285 Uiso 1 1 calc R . .
H18C H -0.1253 0.6675 0.1591 0.285 Uiso 1 1 calc R . .
C19 C 0.4316(4) 0.8464(3) 0.08526(16) 0.0298(7) Uani 1 1 d . . .
H19A H 0.4866 0.8192 0.1218 0.045 Uiso 1 1 calc R . .
H19B H 0.5086 0.8565 0.0476 0.045 Uiso 1 1 calc R . .
H19C H 0.3751 0.7928 0.0752 0.045 Uiso 1 1 calc R . .
C20 C 0.4060(4) 1.0789(3) 0.12314(17) 0.0296(7) Uani 1 1 d . . .
H20A H 0.3358 1.1519 0.1334 0.044 Uiso 1 1 calc R . .
H20B H 0.4841 1.0844 0.0849 0.044 Uiso 1 1 calc R . .
H20C H 0.4605 1.0511 0.1597 0.044 Uiso 1 1 calc R . .
C21 C 0.1959(4) 1.0338(3) 0.03316(15) 0.0285(7) Uani 1 1 d . . .
H21A H 0.1306 0.9855 0.0240 0.043 Uiso 1 1 calc R . .
H21B H 0.2796 1.0343 -0.0037 0.043 Uiso 1 1 calc R . .
H21C H 0.1299 1.1089 0.0409 0.043 Uiso 1 1 calc R . .
C22 C -0.0863(4) 1.0498(3) 0.28611(16) 0.0338(8) Uani 1 1 d . . .
H22A H -0.1127 0.9784 0.2953 0.051 Uiso 1 1 calc R . .
H22B H -0.1795 1.1094 0.3004 0.051 Uiso 1 1 calc R . .
H22C H -0.0005 1.0542 0.3091 0.051 Uiso 1 1 calc R . .
C23 C -0.1882(4) 1.0511(3) 0.15647(18) 0.0357(8) Uani 1 1 d . . .
H23A H -0.1570 1.0557 0.1097 0.054 Uiso 1 1 calc R . .
H23B H -0.2811 1.1110 0.1704 0.054 Uiso 1 1 calc R . .
H23C H -0.2136 0.9800 0.1678 0.054 Uiso 1 1 calc R . .
C24 C -0.0020(4) 1.2091(3) 0.18196(17) 0.0312(8) Uani 1 1 d . . .
H24A H 0.0819 1.2213 0.2036 0.047 Uiso 1 1 calc R . .
H24B H -0.1022 1.2607 0.1987 0.047 Uiso 1 1 calc R . .
H24C H 0.0244 1.2212 0.1355 0.047 Uiso 1 1 calc R . .
C25 C -0.0194(4) 0.4901(3) 0.27074(15) 0.0257(7) Uani 1 1 d . . .
H25A H -0.0729 0.5675 0.2802 0.039 Uiso 1 1 calc R . .
H25B H -0.0983 0.4470 0.2719 0.039 Uiso 1 1 calc R . .
H25C H 0.0452 0.4850 0.2278 0.039 Uiso 1 1 calc R . .
C26 C -0.0232(5) 0.4518(4) 0.41257(17) 0.0453(10) Uani 1 1 d . . .
H26A H 0.0393 0.4253 0.4470 0.068 Uiso 1 1 calc R . .
H26B H -0.1025 0.4090 0.4133 0.068 Uiso 1 1 calc R . .
H26C H -0.0763 0.5299 0.4192 0.068 Uiso 1 1 calc R . .
C27 C 0.1905(6) 0.2828(3) 0.3194(2) 0.0485(11) Uani 1 1 d . . .
H27A H 0.2594 0.2702 0.2774 0.073 Uiso 1 1 calc R . .
H27B H 0.1029 0.2477 0.3203 0.073 Uiso 1 1 calc R . .
H27C H 0.2514 0.2511 0.3536 0.073 Uiso 1 1 calc R . .
C28 C 0.3840(5) 0.4116(3) 0.44858(17) 0.0383(9) Uani 1 1 d . . .
H28A H 0.3084 0.4724 0.4730 0.057 Uiso 1 1 calc R . .
H28B H 0.4819 0.3924 0.4671 0.057 Uiso 1 1 calc R . .
H28C H 0.3388 0.3473 0.4508 0.057 Uiso 1 1 calc R . .
C29 C 0.5733(4) 0.3350(3) 0.31932(18) 0.0382(9) Uani 1 1 d . . .
H29A H 0.5284 0.2703 0.3244 0.057 Uiso 1 1 calc R . .
H29B H 0.6712 0.3188 0.3377 0.057 Uiso 1 1 calc R . .
H29C H 0.5961 0.3530 0.2734 0.057 Uiso 1 1 calc R . .
C30 C 0.5365(4) 0.5668(3) 0.35902(17) 0.0318(8) Uani 1 1 d . . .
H30A H 0.5773 0.5814 0.3140 0.048 Uiso 1 1 calc R . .
H30B H 0.6246 0.5432 0.3833 0.048 Uiso 1 1 calc R . .
H30C H 0.4642 0.6342 0.3781 0.048 Uiso 1 1 calc R . .

loop_
_atom_site_aniso_label
_atom_site_aniso_U_11
_atom_site_aniso_U_22
_atom_site_aniso_U_33
_atom_site_aniso_U_23
_atom_site_aniso_U_13
_atom_site_aniso_U_12
Fe1 0.0233(2) 0.0127(2) 0.0126(2) 0.00153(15) -0.00311(16) -0.00492(16)
Fe2 0.0217(2) 0.0121(2) 0.0114(2) 0.00069(15) -0.00388(15) -0.00482(16)
N1 0.0304(14) 0.0140(12) 0.0147(12) 0.0011(9) -0.0056(10) -0.0064(10)
N2 0.0533(18) 0.0219(14) 0.0141(13) 0.0014(10) -0.0107(12) -0.0048(13)
N3 0.069(2) 0.0248(15) 0.0258(15) 0.0067(12) -0.0254(15) -0.0230(15)
N4 0.0300(14) 0.0156(12) 0.0148(12) -0.0002(9) -0.0023(10) -0.0081(10)
N5 0.0298(14) 0.0156(12) 0.0175(12) -0.0030(10) -0.0034(10) -0.0059(10)
N6 0.0317(14) 0.0188(13) 0.0152(12) -0.0017(10) -0.0040(10) -0.0051(11)
N7 0.0182(12) 0.0140(11) 0.0144(11) 0.0011(9) -0.0047(9) -0.0043(9)
N8 0.0254(13) 0.0134(12) 0.0148(12) 0.0027(9) -0.0026(10) -0.0035(10)
Si1 0.0179(4) 0.0178(4) 0.0158(4) 0.0026(3) -0.0033(3) -0.0067(3)
Si2 0.0192(4) 0.0170(4) 0.0170(4) 0.0005(3) -0.0040(3) -0.0017(3)
Si3 0.0361(5) 0.0209(4) 0.0185(4) 0.0055(3) -0.0074(4) -0.0136(4)
Si4 0.0258(4) 0.0208(4) 0.0187(4) 0.0015(3) -0.0049(3) 0.0020(3)
C1 0.0407(19) 0.0159(15) 0.0209(16) 0.0043(12) -0.0146(14) -0.0065(13)
C2 0.064(3) 0.0267(18) 0.0165(16) 0.0011(13) -0.0171(16) 0.0069(17)
C3 0.084(3) 0.048(2) 0.0212(19) -0.0096(17) -0.022(2) 0.014(2)
C4 0.057(2) 0.0263(18) 0.0142(15) 0.0007(13) 0.0033(15) -0.0076(16)
C5 0.048(2) 0.036(2) 0.041(2) 0.0054(17) 0.0030(18) -0.0065(18)
C6 0.076(3) 0.0205(18) 0.046(2) 0.0017(16) -0.038(2) -0.0101(18)
C7 0.105(4) 0.042(2) 0.063(3) -0.011(2) -0.055(3) -0.019(3)
C8 0.065(3) 0.046(2) 0.037(2) 0.0176(17) -0.0291(19) -0.039(2)
C9 0.055(3) 0.097(4) 0.065(3) 0.039(3) -0.019(2) -0.050(3)
C10 0.0258(15) 0.0161(14) 0.0165(14) -0.0001(11) 0.0002(12) -0.0096(12)
C11 0.0332(17) 0.0183(15) 0.0261(16) -0.0063(12) 0.0018(13) -0.0101(13)
C12 0.044(2) 0.0269(18) 0.0324(19) -0.0146(15) 0.0002(16) -0.0104(16)
C13 0.0343(18) 0.0194(15) 0.0181(15) -0.0002(12) -0.0035(13) -0.0025(13)
C14 0.0286(17) 0.0366(19) 0.0287(18) 0.0046(14) -0.0056(14) -0.0063(15)
C15 0.0335(18) 0.046(2) 0.0152(15) -0.0046(14) -0.0027(13) -0.0097(16)
C16 0.107(5) 0.131(6) 0.073(4) -0.032(4) -0.031(4) 0.010(5)
C17 0.0263(16) 0.0288(17) 0.0203(15) -0.0061(13) -0.0091(13) -0.0049(13)
C18 0.024(3) 0.069(4) 0.471(19) 0.097(7) -0.045(6) -0.015(3)
C19 0.0281(17) 0.0245(17) 0.0311(18) 0.0005(14) 0.0087(14) -0.0050(14)
C20 0.0289(17) 0.0331(19) 0.0317(18) 0.0049(14) -0.0065(14) -0.0163(15)
C21 0.0308(17) 0.0381(19) 0.0181(15) 0.0073(13) -0.0044(13) -0.0123(15)
C22 0.0367(19) 0.0300(18) 0.0226(17) 0.0004(14) 0.0053(14) 0.0077(15)
C23 0.0216(17) 0.042(2) 0.043(2) -0.0043(17) -0.0089(15) -0.0031(15)
C24 0.0392(19) 0.0196(16) 0.0322(18) -0.0003(13) -0.0062(15) -0.0019(14)
C25 0.0283(17) 0.0271(17) 0.0236(16) 0.0021(13) -0.0044(13) -0.0105(14)
C26 0.054(2) 0.073(3) 0.0234(18) 0.0110(18) -0.0069(17) -0.043(2)
C27 0.071(3) 0.0198(18) 0.067(3) 0.0097(18) -0.041(2) -0.0161(18)
C28 0.041(2) 0.046(2) 0.0251(18) 0.0106(16) -0.0131(15) -0.0025(17)
C29 0.040(2) 0.0300(19) 0.036(2) -0.0038(15) -0.0079(16) 0.0097(16)
C30 0.0245(17) 0.0349(19) 0.0352(19) -0.0021(15) -0.0087(14) -0.0028(14)

loop_
_atom_type_symbol
_atom_type_description
_atom_type_scat_dispersion_real
_atom_type_scat_dispersion_imag
_atom_type_scat_source
C C 0.0033 0.0016 'International Tables Vol C Tables 4.2.6.8 and 6.1.1.4'
H H 0.0000 0.0000 'International Tables Vol C Tables 4.2.6.8 and 6.1.1.4'
N N 0.0061 0.0033 'International Tables Vol C Tables 4.2.6.8 and 6.1.1.4'
Si Si 0.0817 0.0704 'International Tables Vol C Tables 4.2.6.8 and 6.1.1.4'
Fe Fe 0.3463 0.8444 'International Tables Vol C Tables 4.2.6.8 and 6.1.1.4'

loop_
_geom_angle_atom_site_label_1
_geom_angle_atom_site_label_2
_geom_angle_atom_site_label_3
_geom_angle
_geom_angle_site_symmetry_1
_geom_angle_site_symmetry_3
_geom_angle_publ_flag
N8 Fe1 N1 131.83(10) . . ?
N8 Fe1 N4 132.50(10) . . ?
N1 Fe1 N4 95.67(10) . . ?
N7 Fe2 N1 131.79(10) . . ?
N7 Fe2 N4 132.88(10) . . ?
N1 Fe2 N4 95.32(10) . . ?
C1 N1 Fe1 135.7(2) . . ?
C1 N1 Fe2 139.4(2) . . ?
Fe1 N1 Fe2 84.63(9) . . ?
C1 N2 C4 118.2(3) . . ?
C1 N2 C2 118.7(3) . . ?
C4 N2 C2 113.2(3) . . ?
C1 N3 C8 119.4(3) . . ?
C1 N3 C6 122.0(3) . . ?
C8 N3 C6 114.6(3) . . ?
C10 N4 Fe1 138.5(2) . . ?
C10 N4 Fe2 137.2(2) . . ?
Fe1 N4 Fe2 84.29(9) . . ?
C10 N5 C13 118.2(2) . . ?
C10 N5 C11 117.9(3) . . ?
C13 N5 C11 112.8(2) . . ?
C10 N6 C17 120.1(2) . . ?
C10 N6 C15 123.2(3) . . ?
C17 N6 C15 115.9(3) . . ?
Si2 N7 Si1 124.48(14) . . ?
Si2 N7 Fe2 118.58(13) . . ?
Si1 N7 Fe2 116.90(13) . . ?
Si4 N8 Si3 126.16(14) . . ?
Si4 N8 Fe1 117.98(14) . . ?
Si3 N8 Fe1 115.86(13) . . ?
N7 Si1 C19 110.47(13) . . ?
N7 Si1 C20 112.25(14) . . ?
C19 Si1 C20 106.25(16) . . ?
N7 Si1 C21 112.53(13) . . ?
C19 Si1 C21 107.36(16) . . ?
C20 Si1 C21 107.65(15) . . ?
N7 Si2 C23 112.22(14) . . ?
N7 Si2 C22 110.58(13) . . ?
C23 Si2 C22 107.23(17) . . ?
N7 Si2 C24 113.51(14) . . ?
C23 Si2 C24 105.82(17) . . ?
C22 Si2 C24 107.11(16) . . ?
N8 Si3 C27 111.06(17) . . ?
N8 Si3 C25 111.43(13) . . ?
C27 Si3 C25 108.32(16) . . ?
N8 Si3 C26 112.85(15) . . ?
C27 Si3 C26 106.9(2) . . ?
C25 Si3 C26 105.97(17) . . ?
N8 Si4 C30 110.49(14) . . ?
N8 Si4 C28 112.20(15) . . ?
C30 Si4 C28 108.23(17) . . ?
N8 Si4 C29 113.44(15) . . ?
C30 Si4 C29 105.45(18) . . ?
C28 Si4 C29 106.66(17) . . ?
N1 C1 N3 123.1(3) . . ?
N1 C1 N2 123.3(3) . . ?
N3 C1 N2 113.7(3) . . ?
N2 C2 C3 113.7(3) . . ?
N2 C2 H2A 108.8 . . ?
C3 C2 H2A 108.8 . . ?
N2 C2 H2B 108.8 . . ?
C3 C2 H2B 108.8 . . ?
H2A C2 H2B 107.7 . . ?
C2 C3 H3A 109.5 . . ?
C2 C3 H3B 109.5 . . ?
H3A C3 H3B 109.5 . . ?
C2 C3 H3C 109.5 . . ?
H3A C3 H3C 109.5 . . ?
H3B C3 H3C 109.5 . . ?
N2 C4 C5 114.0(3) . . ?
N2 C4 H4A 108.7 . . ?
C5 C4 H4A 108.7 . . ?
N2 C4 H4B 108.7 . . ?
C5 C4 H4B 108.7 . . ?
H4A C4 H4B 107.6 . . ?
C4 C5 H5A 109.5 . . ?
C4 C5 H5B 109.5 . . ?
H5A C5 H5B 109.5 . . ?
C4 C5 H5C 109.5 . . ?
H5A C5 H5C 109.5 . . ?
H5B C5 H5C 109.5 . . ?
N3 C6 C7 113.0(4) . . ?
N3 C6 H6A 109.0 . . ?
C7 C6 H6A 109.0 . . ?
N3 C6 H6B 109.0 . . ?
C7 C6 H6B 109.0 . . ?
H6A C6 H6B 107.8 . . ?
C6 C7 H7A 109.5 . . ?
C6 C7 H7B 109.5 . . ?
H7A C7 H7B 109.5 . . ?
C6 C7 H7C 109.5 . . ?
H7A C7 H7C 109.5 . . ?
H7B C7 H7C 109.5 . . ?
N3 C8 C9 113.0(3) . . ?
N3 C8 H8A 109.0 . . ?
C9 C8 H8A 109.0 . . ?
N3 C8 H8B 109.0 . . ?
C9 C8 H8B 109.0 . . ?
H8A C8 H8B 107.8 . . ?
C8 C9 H9A 109.5 . . ?
C8 C9 H9B 109.5 . . ?
H9A C9 H9B 109.5 . . ?
C8 C9 H9C 109.5 . . ?
H9A C9 H9C 109.5 . . ?
H9B C9 H9C 109.5 . . ?
N4 C10 N6 122.8(3) . . ?
N4 C10 N5 123.5(3) . . ?
N6 C10 N5 113.6(2) . . ?
N5 C11 C12 113.2(3) . . ?
N5 C11 H11A 108.9 . . ?
C12 C11 H11A 108.9 . . ?
N5 C11 H11B 108.9 . . ?
C12 C11 H11B 108.9 . . ?
H11A C11 H11B 107.8 . . ?
C11 C12 H12A 109.5 . . ?
C11 C12 H12B 109.5 . . ?
H12A C12 H12B 109.5 . . ?
C11 C12 H12C 109.5 . . ?
H12A C12 H12C 109.5 . . ?
H12B C12 H12C 109.5 . . ?
N5 C13 C14 113.4(3) . . ?
N5 C13 H13A 108.9 . . ?
C14 C13 H13A 108.9 . . ?
N5 C13 H13B 108.9 . . ?
C14 C13 H13B 108.9 . . ?
H13A C13 H13B 107.7 . . ?
C13 C14 H14A 109.5 . . ?
C13 C14 H14B 109.5 . . ?
H14A C14 H14B 109.5 . . ?
C13 C14 H14C 109.5 . . ?
H14A C14 H14C 109.5 . . ?
H14B C14 H14C 109.5 . . ?
N6 C15 C16 117.0(4) . . ?
N6 C15 H15A 108.1 . . ?
C16 C15 H15A 108.1 . . ?
N6 C15 H15B 108.1 . . ?
C16 C15 H15B 108.1 . . ?
H15A C15 H15B 107.3 . . ?
C15 C16 H16A 109.5 . . ?
C15 C16 H16B 109.5 . . ?
H16A C16 H16B 109.5 . . ?
C15 C16 H16C 109.5 . . ?
H16A C16 H16C 109.5 . . ?
H16B C16 H16C 109.5 . . ?
C18 C17 N6 114.4(4) . . ?
C18 C17 H17A 108.7 . . ?
N6 C17 H17A 108.7 . . ?
C18 C17 H17B 108.7 . . ?
N6 C17 H17B 108.7 . . ?
H17A C17 H17B 107.6 . . ?
C17 C18 H18A 109.5 . . ?
C17 C18 H18B 109.5 . . ?
H18A C18 H18B 109.5 . . ?
C17 C18 H18C 109.5 . . ?
H18A C18 H18C 109.5 . . ?
H18B C18 H18C 109.5 . . ?
Si1 C19 H19A 109.5 . . ?
Si1 C19 H19B 109.5 . . ?
H19A C19 H19B 109.5 . . ?
Si1 C19 H19C 109.5 . . ?
H19A C19 H19C 109.5 . . ?
H19B C19 H19C 109.5 . . ?
Si1 C20 H20A 109.5 . . ?
Si1 C20 H20B 109.5 . . ?
H20A C20 H20B 109.5 . . ?
Si1 C20 H20C 109.5 . . ?
H20A C20 H20C 109.5 . . ?
H20B C20 H20C 109.5 . . ?
Si1 C21 H21A 109.5 . . ?
Si1 C21 H21B 109.5 . . ?
H21A C21 H21B 109.5 . . ?
Si1 C21 H21C 109.5 . . ?
H21A C21 H21C 109.5 . . ?
H21B C21 H21C 109.5 . . ?
Si2 C22 H22A 109.5 . . ?
Si2 C22 H22B 109.5 . . ?
H22A C22 H22B 109.5 . . ?
Si2 C22 H22C 109.5 . . ?
H22A C22 H22C 109.5 . . ?
H22B C22 H22C 109.5 . . ?
Si2 C23 H23A 109.5 . . ?
Si2 C23 H23B 109.5 . . ?
H23A C23 H23B 109.5 . . ?
Si2 C23 H23C 109.5 . . ?
H23A C23 H23C 109.5 . . ?
H23B C23 H23C 109.5 . . ?
Si2 C24 H24A 109.5 . . ?
Si2 C24 H24B 109.5 . . ?
H24A C24 H24B 109.5 . . ?
Si2 C24 H24C 109.5 . . ?
H24A C24 H24C 109.5 . . ?
H24B C24 H24C 109.5 . . ?
Si3 C25 H25A 109.5 . . ?
Si3 C25 H25B 109.5 . . ?
H25A C25 H25B 109.5 . . ?
Si3 C25 H25C 109.5 . . ?
H25A C25 H25C 109.5 . . ?
H25B C25 H25C 109.5 . . ?
Si3 C26 H26A 109.5 . . ?
Si3 C26 H26B 109.5 . . ?
H26A C26 H26B 109.5 . . ?
Si3 C26 H26C 109.5 . . ?
H26A C26 H26C 109.5 . . ?
H26B C26 H26C 109.5 . . ?
Si3 C27 H27A 109.5 . . ?
Si3 C27 H27B 109.5 . . ?
H27A C27 H27B 109.5 . . ?
Si3 C27 H27C 109.5 . . ?
H27A C27 H27C 109.5 . . ?
H27B C27 H27C 109.5 . . ?
Si4 C28 H28A 109.5 . . ?
Si4 C28 H28B 109.5 . . ?
H28A C28 H28B 109.5 . . ?
Si4 C28 H28C 109.5 . . ?
H28A C28 H28C 109.5 . . ?
H28B C28 H28C 109.5 . . ?
Si4 C29 H29A 109.5 . . ?
Si4 C29 H29B 109.5 . . ?
H29A C29 H29B 109.5 . . ?
Si4 C29 H29C 109.5 . . ?
H29A C29 H29C 109.5 . . ?
H29B C29 H29C 109.5 . . ?
Si4 C30 H30A 109.5 . . ?
Si4 C30 H30B 109.5 . . ?
H30A C30 H30B 109.5 . . ?
Si4 C30 H30C 109.5 . . ?
H30A C30 H30C 109.5 . . ?
H30B C30 H30C 109.5 . . ?

loop_
_geom_bond_atom_site_label_1
_geom_bond_atom_site_label_2
_geom_bond_distance
_geom_bond_site_symmetry_2
_geom_bond_publ_flag
Fe1 N8 1.930(2) . ?
Fe1 N1 1.953(2) . ?
Fe1 N4 1.957(2) . ?
Fe2 N7 1.930(2) . ?
Fe2 N1 1.956(2) . ?
Fe2 N4 1.965(2) . ?
N1 C1 1.294(4) . ?
N2 C1 1.400(4) . ?
N2 C4 1.462(5) . ?
N2 C2 1.477(4) . ?
N3 C1 1.373(4) . ?
N3 C8 1.455(5) . ?
N3 C6 1.476(5) . ?
N4 C10 1.296(4) . ?
N5 C10 1.401(4) . ?
N5 C13 1.472(4) . ?
N5 C11 1.476(4) . ?
N6 C10 1.376(4) . ?
N6 C17 1.457(4) . ?
N6 C15 1.472(4) . ?
N7 Si2 1.714(2) . ?
N7 Si1 1.716(2) . ?
N8 Si4 1.712(3) . ?
N8 Si3 1.713(3) . ?
Si1 C19 1.874(3) . ?
Si1 C20 1.874(3) . ?
Si1 C21 1.877(3) . ?
Si2 C23 1.869(3) . ?
Si2 C22 1.870(3) . ?
Si2 C24 1.877(3) . ?
Si3 C27 1.871(4) . ?
Si3 C25 1.872(3) . ?
Si3 C26 1.878(4) . ?
Si4 C30 1.873(4) . ?
Si4 C28 1.876(3) . ?
Si4 C29 1.876(3) . ?
C2 C3 1.522(5) . ?
C2 H2A 0.9900 . ?
C2 H2B 0.9900 . ?
C3 H3A 0.9800 . ?
C3 H3B 0.9800 . ?
C3 H3C 0.9800 . ?
C4 C5 1.508(6) . ?
C4 H4A 0.9900 . ?
C4 H4B 0.9900 . ?
C5 H5A 0.9800 . ?
C5 H5B 0.9800 . ?
C5 H5C 0.9800 . ?
C6 C7 1.519(6) . ?
C6 H6A 0.9900 . ?
C6 H6B 0.9900 . ?
C7 H7A 0.9800 . ?
C7 H7B 0.9800 . ?
C7 H7C 0.9800 . ?
C8 C9 1.497(7) . ?
C8 H8A 0.9900 . ?
C8 H8B 0.9900 . ?
C9 H9A 0.9800 . ?
C9 H9B 0.9800 . ?
C9 H9C 0.9800 . ?
C11 C12 1.527(4) . ?
C11 H11A 0.9900 . ?
C11 H11B 0.9900 . ?
C12 H12A 0.9800 . ?
C12 H12B 0.9800 . ?
C12 H12C 0.9800 . ?
C13 C14 1.518(5) . ?
C13 H13A 0.9900 . ?
C13 H13B 0.9900 . ?
C14 H14A 0.9800 . ?
C14 H14B 0.9800 . ?
C14 H14C 0.9800 . ?
C15 C16 1.508(7) . ?
C15 H15A 0.9900 . ?
C15 H15B 0.9900 . ?
C16 H16A 0.9800 . ?
C16 H16B 0.9800 . ?
C16 H16C 0.9800 . ?
C17 C18 1.420(6) . ?
C17 H17A 0.9900 . ?
C17 H17B 0.9900 . ?
C18 H18A 0.9800 . ?
C18 H18B 0.9800 . ?
C18 H18C 0.9800 . ?
C19 H19A 0.9800 . ?
C19 H19B 0.9800 . ?
C19 H19C 0.9800 . ?
C20 H20A 0.9800 . ?
C20 H20B 0.9800 . ?
C20 H20C 0.9800 . ?
C21 H21A 0.9800 . ?
C21 H21B 0.9800 . ?
C21 H21C 0.9800 . ?
C22 H22A 0.9800 . ?
C22 H22B 0.9800 . ?
C22 H22C 0.9800 . ?
C23 H23A 0.9800 . ?
C23 H23B 0.9800 . ?
C23 H23C 0.9800 . ?
C24 H24A 0.9800 . ?
C24 H24B 0.9800 . ?
C24 H24C 0.9800 . ?
C25 H25A 0.9800 . ?
C25 H25B 0.9800 . ?
C25 H25C 0.9800 . ?
C26 H26A 0.9800 . ?
C26 H26B 0.9800 . ?
C26 H26C 0.9800 . ?
C27 H27A 0.9800 . ?
C27 H27B 0.9800 . ?
C27 H27C 0.9800 . ?
C28 H28A 0.9800 . ?
C28 H28B 0.9800 . ?
C28 H28C 0.9800 . ?
C29 H29A 0.9800 . ?
C29 H29B 0.9800 . ?
C29 H29C 0.9800 . ?
C30 H30A 0.9800 . ?
C30 H30B 0.9800 . ?
C30 H30C 0.9800 . ?
